data_7233158
loop_
_publ_author_name
'Yulia A. Getmanenko'
'Marina Fonari'
'Chad Risko'
'Bhupinder Sandhu'
'Elena Galan'
'Lingyun Zhu'
'Paul Tongwa'
'Do Kyung Hwang'
'Sanjeev Singh'
'He Wang'
'Shree Prakash Tiwari'
'Yueh-Lin Loo'
'Jean-Luc Bredas'
'Bernard Kippelen'
'Tatiana Timofeeva'
'Seth R. Marder'

_publ_section_title
;
 Benzo[1,2-b:6,5-b']dithiophene(dithiazole)-4,5-dione derivatives:
 synthesis, electronic properties, crystal packing and charge transport
;
_journal_name_full 'Journal of Materials Chemistry C'
_journal_page_first 1467
_journal_page_last 1481
_journal_paper_doi 10.1039/C2TC00805J
_journal_volume 1
_journal_year 2013
_chemical_formula_moiety 'C10 H2 Br2 O2 S2'
_chemical_formula_sum 'C10 H2 Br2 O2 S2'
_chemical_formula_weight 378.06
_chemical_name_common
;
2,7-Dibromo-benzo[1,2-b:6,5-b']dithiophene-4,5-dione
;
_chemical_name_systematic
;
2,7-Dibromo-benzo[1,2-b:6,5-b']dithiophene-4,5-dione
;
_space_group_IT_number 15
_space_group_name_Hall '-C 2yc'
_space_group_name_H-M_alt 'C 1 2/c 1'
_symmetry_cell_setting monoclinic
_symmetry_space_group_name_Hall '-C 2yc'
_symmetry_space_group_name_H-M 'C 1 2/c 1'
_atom_sites_solution_hydrogens geom
_atom_sites_solution_primary direct
_atom_sites_solution_secondary difmap
_cell_angle_alpha 90.00
_cell_angle_beta 104.2490(10)
_cell_angle_gamma 90.00
_cell_formula_units_Z 8
_cell_length_a 21.6810(17)
_cell_length_b 5.6778(5)
_cell_length_c 17.7679(14)
_cell_measurement_temperature 100(2)
_cell_volume 2119.9(3)
_computing_cell_refinement 'SAINT+ ver. 6.2 (Bruker, 2001)'
_computing_data_collection 'APEX2 (Bruker, 2005)'
_computing_data_reduction 'SAINT+ ver. 6.2 (Bruker, 2001)'
_computing_molecular_graphics 'SHELXTL ver. 6.12 (Sheldrick, 2001)'
_computing_publication_material 'SHELXTL ver. 6.12 (Sheldrick, 2001)'
_computing_structure_refinement 'SHELXL-97 (Sheldrick, 2008)'
_computing_structure_solution 'SHELXS-97 (Sheldrick, 2008)'
_diffrn_ambient_temperature 100(2)
_diffrn_measured_fraction_theta_full 0.991
_diffrn_measured_fraction_theta_max 0.991
_diffrn_measurement_device_type 'Bruker SMART APEX II CCD area detector'
_diffrn_measurement_method 'phi and omega scans'
_diffrn_radiation_monochromator graphite
_diffrn_radiation_source 'fine-focus sealed tube'
_diffrn_radiation_type MoK\a
_diffrn_radiation_wavelength 0.71073
_diffrn_reflns_av_R_equivalents 0.0379
_diffrn_reflns_av_sigmaI/netI 0.0309
_diffrn_reflns_limit_h_max 34
_diffrn_reflns_limit_h_min -34
_diffrn_reflns_limit_k_max 8
_diffrn_reflns_limit_k_min -8
_diffrn_reflns_limit_l_max 28
_diffrn_reflns_limit_l_min -27
_diffrn_reflns_number 22522
_diffrn_reflns_theta_full 34.46
_diffrn_reflns_theta_max 34.46
_diffrn_reflns_theta_min 1.94
_exptl_absorpt_coefficient_mu 8.017
_exptl_absorpt_correction_T_max 0.5011
_exptl_absorpt_correction_T_min 0.1417
_exptl_absorpt_correction_type multi-scan
_exptl_absorpt_process_details 'SADABS (Sheldrick, 2003)'
_exptl_crystal_colour black
_exptl_crystal_density_diffrn 2.369
_exptl_crystal_density_method 'not measured'
_exptl_crystal_description needle
_exptl_crystal_F_000 1440
_exptl_crystal_size_max 0.40
_exptl_crystal_size_mid 0.30
_exptl_crystal_size_min 0.10
_refine_diff_density_max 0.850
_refine_diff_density_min -0.539
_refine_diff_density_rms 0.108
_refine_ls_extinction_method none
_refine_ls_goodness_of_fit_ref 1.006
_refine_ls_hydrogen_treatment constr
_refine_ls_matrix_type full
_refine_ls_number_parameters 145
_refine_ls_number_reflns 4430
_refine_ls_number_restraints 0
_refine_ls_restrained_S_all 1.006
_refine_ls_R_factor_all 0.0272
_refine_ls_R_factor_gt 0.0221
_refine_ls_shift/su_max 0.001
_refine_ls_shift/su_mean 0.000
_refine_ls_structure_factor_coef Fsqd
_refine_ls_weighting_details 'calc w=1/[\s^2^(Fo^2^)+(0.0262P)^2^+2.2482P] where P=(Fo^2^+2Fc^2^)/3'
_refine_ls_weighting_scheme calc
_refine_ls_wR_factor_gt 0.0537
_refine_ls_wR_factor_ref 0.0559
_reflns_number_gt 3958
_reflns_number_total 4430
_reflns_threshold_expression >2sigma(I)
_cod_data_source_file 1000015.cif
_cod_data_source_block PCOD1000015
_cod_depositor_comments
;
The following automatic conversions were performed:

data item '_symmetry_cell_setting' value 'Monoclinic' was changed to
'monoclinic' in accordance with the built-in table derived from the
CIF Core dictionary named 'cif_core.dic' version 2.4.5 last updated
on 2014-11-21.

Automatic conversion script
Id: cif_fix_values 6909 2019-04-08 15:41:33Z antanas 
;
_cod_original_sg_symbol_Hall -C2yc
_cod_original_sg_symbol_H-M C2/c
_cod_database_code 7233158

loop_
_symmetry_equiv_pos_as_xyz
'x, y, z'
'-x, y, -z+1/2'
'x+1/2, y+1/2, z'
'-x+1/2, y+1/2, -z+1/2'
'-x, -y, -z'
'x, -y, z-1/2'
'-x+1/2, -y+1/2, -z'
'x+1/2, -y+1/2, z-1/2'

loop_
_atom_site_label
_atom_site_type_symbol
_atom_site_fract_x
_atom_site_fract_y
_atom_site_fract_z
_atom_site_U_iso_or_equiv
_atom_site_adp_type
_atom_site_occupancy
_atom_site_symmetry_multiplicity
_atom_site_calc_flag
_atom_site_refinement_flags
_atom_site_disorder_assembly
_atom_site_disorder_group
Br1 Br 0.189915(7) 0.54916(3) 0.431262(8) 0.01485(4) Uani 1 1 d . . .
Br2 Br -0.012510(7) -0.71221(3) 0.643476(8) 0.01548(4) Uani 1 1 d . . .
S1 S 0.126732(17) 0.12514(6) 0.491145(18) 0.01345(6) Uani 1 1 d . . .
S2 S 0.051797(17) -0.32323(6) 0.566905(18) 0.01343(6) Uani 1 1 d . . .
O1 O 0.22388(5) 0.3360(2) 0.76512(6) 0.0174(2) Uani 1 1 d . . .
O2 O 0.15541(6) 0.0081(2) 0.82252(6) 0.0187(2) Uani 1 1 d . . .
C1 C 0.17630(7) 0.3673(2) 0.51317(8) 0.0130(2) Uani 1 1 d . . .
C2 C 0.19891(7) 0.4019(2) 0.59124(8) 0.0134(2) Uani 1 1 d . . .
H2A H 0.2268 0.5260 0.6137 0.016 Uiso 1 1 calc R . .
C3 C 0.17518(7) 0.2268(2) 0.63462(7) 0.0122(2) Uani 1 1 d . . .
C4 C 0.13498(7) 0.0666(2) 0.58769(7) 0.0121(2) Uani 1 1 d . . .
C5 C 0.18816(7) 0.2072(2) 0.71963(8) 0.0129(2) Uani 1 1 d . . .
C6 C 0.15215(7) 0.0106(2) 0.75305(8) 0.0134(2) Uani 1 1 d . . .
C7 C 0.11367(7) -0.1571(3) 0.69820(7) 0.0127(2) Uani 1 1 d . . .
C8 C 0.10498(6) -0.1238(2) 0.61918(7) 0.0122(2) Uani 1 1 d . . .
C9 C 0.07768(7) -0.3485(3) 0.71704(8) 0.0142(2) Uani 1 1 d . . .
H9A H 0.0782 -0.3965 0.7684 0.017 Uiso 1 1 calc R . .
C10 C 0.04246(7) -0.4534(2) 0.65149(8) 0.0138(2) Uani 1 1 d . . .

loop_
_atom_site_aniso_label
_atom_site_aniso_U_11
_atom_site_aniso_U_22
_atom_site_aniso_U_33
_atom_site_aniso_U_23
_atom_site_aniso_U_13
_atom_site_aniso_U_12
Br1 0.01552(7) 0.01594(7) 0.01233(6) 0.00308(4) 0.00194(5) -0.00031(5)
Br2 0.01553(7) 0.01747(7) 0.01352(6) -0.00234(4) 0.00374(5) -0.00404(5)
S1 0.01485(14) 0.01617(14) 0.00891(12) -0.00074(10) 0.00209(10) -0.00160(12)
S2 0.01342(14) 0.01692(14) 0.00935(12) -0.00209(11) 0.00163(10) -0.00255(12)
O1 0.0204(5) 0.0169(5) 0.0130(4) -0.0025(4) 0.0005(4) -0.0031(4)
O2 0.0235(5) 0.0226(5) 0.0099(4) -0.0029(4) 0.0038(4) -0.0040(4)
C1 0.0124(5) 0.0141(5) 0.0124(5) 0.0006(4) 0.0026(4) 0.0005(4)
C2 0.0129(5) 0.0135(5) 0.0127(5) 0.0002(4) 0.0010(4) 0.0008(4)
C3 0.0125(6) 0.0138(5) 0.0100(5) -0.0003(4) 0.0020(4) 0.0004(4)
C4 0.0126(5) 0.0151(5) 0.0087(5) -0.0008(4) 0.0026(4) -0.0002(4)
C5 0.0130(6) 0.0140(6) 0.0109(5) -0.0008(4) 0.0018(4) 0.0016(4)
C6 0.0133(5) 0.0154(6) 0.0108(5) -0.0016(4) 0.0017(4) 0.0001(5)
C7 0.0127(5) 0.0157(6) 0.0092(5) -0.0016(4) 0.0021(4) -0.0011(5)
C8 0.0124(5) 0.0145(5) 0.0097(5) -0.0017(4) 0.0026(4) -0.0002(4)
C9 0.0143(6) 0.0173(6) 0.0113(5) -0.0006(4) 0.0037(4) -0.0012(5)
C10 0.0124(5) 0.0166(6) 0.0125(5) -0.0002(4) 0.0035(4) -0.0007(5)

loop_
_atom_type_symbol
_atom_type_description
_atom_type_scat_dispersion_real
_atom_type_scat_dispersion_imag
_atom_type_scat_source
C C 0.0033 0.0016 'International Tables Vol C Tables 4.2.6.8 and 6.1.1.4'
H H 0.0000 0.0000 'International Tables Vol C Tables 4.2.6.8 and 6.1.1.4'
O O 0.0106 0.0060 'International Tables Vol C Tables 4.2.6.8 and 6.1.1.4'
Br Br -0.2901 2.4595 'International Tables Vol C Tables 4.2.6.8 and 6.1.1.4'
S S 0.1246 0.1234 'International Tables Vol C Tables 4.2.6.8 and 6.1.1.4'

loop_
_geom_angle_atom_site_label_1
_geom_angle_atom_site_label_2
_geom_angle_atom_site_label_3
_geom_angle
_geom_angle_site_symmetry_1
_geom_angle_site_symmetry_3
C4 S1 C1 91.25(7) . .
C8 S2 C10 91.06(7) . .
C2 C1 S1 113.03(11) . .
C2 C1 Br1 128.76(11) . .
S1 C1 Br1 118.17(7) . .
C1 C2 C3 111.15(12) . .
C1 C2 H2A 124.4 . .
C3 C2 H2A 124.4 . .
C4 C3 C2 112.84(12) . .
C4 C3 C5 120.06(12) . .
C2 C3 C5 127.09(12) . .
C3 C4 C8 122.30(12) . .
C3 C4 S1 111.72(10) . .
C8 C4 S1 125.98(10) . .
O1 C5 C3 124.51(13) . .
O1 C5 C6 118.25(12) . .
C3 C5 C6 117.22(11) . .
O2 C6 C7 123.16(13) . .
O2 C6 C5 118.94(12) . .
C7 C6 C5 117.85(11) . .
C8 C7 C9 113.41(12) . .
C8 C7 C6 119.93(13) . .
C9 C7 C6 126.41(12) . .
C7 C8 C4 122.29(12) . .
C7 C8 S2 111.38(10) . .
C4 C8 S2 126.23(10) . .
C10 C9 C7 110.88(12) . .
C10 C9 H9A 124.6 . .
C7 C9 H9A 124.6 . .
C9 C10 S2 113.27(11) . .
C9 C10 Br2 128.26(11) . .
S2 C10 Br2 118.47(8) . .

loop_
_geom_bond_atom_site_label_1
_geom_bond_atom_site_label_2
_geom_bond_distance
_geom_bond_site_symmetry_2
Br1 C1 1.8661(14) .
Br2 C10 1.8754(14) .
S1 C4 1.7130(13) .
S1 C1 1.7297(14) .
S2 C8 1.7169(14) .
S2 C10 1.7307(14) .
O1 C5 1.2164(17) .
O2 C6 1.2188(16) .
C1 C2 1.3668(18) .
C2 C3 1.4291(19) .
C2 H2A 0.9500 .
C3 C4 1.3871(19) .
C3 C5 1.4708(18) .
C4 C8 1.4433(19) .
C5 C6 1.561(2) .
C6 C7 1.4670(19) .
C7 C8 1.3829(18) .
C7 C9 1.425(2) .
C9 C10 1.3625(19) .
C9 H9A 0.9500 .

loop_
_geom_torsion_atom_site_label_1
_geom_torsion_atom_site_label_2
_geom_torsion_atom_site_label_3
_geom_torsion_atom_site_label_4
_geom_torsion
_geom_torsion_site_symmetry_1
_geom_torsion_site_symmetry_2
_geom_torsion_site_symmetry_3
_geom_torsion_site_symmetry_4
C4 S1 C1 C2 0.53(12) . . . .
C4 S1 C1 Br1 -177.51(9) . . . .
S1 C1 C2 C3 -0.14(16) . . . .
Br1 C1 C2 C3 177.64(11) . . . .
C1 C2 C3 C4 -0.46(18) . . . .
C1 C2 C3 C5 -179.17(13) . . . .
C2 C3 C4 C8 -179.29(13) . . . .
C5 C3 C4 C8 -0.5(2) . . . .
C2 C3 C4 S1 0.85(16) . . . .
C5 C3 C4 S1 179.67(10) . . . .
C1 S1 C4 C3 -0.78(11) . . . .
C1 S1 C4 C8 179.37(13) . . . .
C4 C3 C5 O1 178.15(14) . . . .
C2 C3 C5 O1 -3.2(2) . . . .
C4 C3 C5 C6 -3.32(19) . . . .
C2 C3 C5 C6 175.31(13) . . . .
O1 C5 C6 O2 7.9(2) . . . .
C3 C5 C6 O2 -170.75(13) . . . .
O1 C5 C6 C7 -174.63(13) . . . .
C3 C5 C6 C7 6.74(18) . . . .
O2 C6 C7 C8 170.85(14) . . . .
C5 C6 C7 C8 -6.53(19) . . . .
O2 C6 C7 C9 -2.9(2) . . . .
C5 C6 C7 C9 179.70(13) . . . .
C9 C7 C8 C4 177.38(13) . . . .
C6 C7 C8 C4 2.8(2) . . . .
C9 C7 C8 S2 0.92(16) . . . .
C6 C7 C8 S2 -173.62(11) . . . .
C3 C4 C8 C7 0.9(2) . . . .
S1 C4 C8 C7 -179.26(11) . . . .
C3 C4 C8 S2 176.83(11) . . . .
S1 C4 C8 S2 -3.34(19) . . . .
C10 S2 C8 C7 -0.90(11) . . . .
C10 S2 C8 C4 -177.20(13) . . . .
C8 C7 C9 C10 -0.41(18) . . . .
C6 C7 C9 C10 173.71(14) . . . .
C7 C9 C10 S2 -0.29(16) . . . .
C7 C9 C10 Br2 179.65(11) . . . .
C8 S2 C10 C9 0.69(12) . . . .
C8 S2 C10 Br2 -179.26(9) . . . .
